data_7238406
loop_
_publ_author_name
'Becker, Martin'
'Schulz, Axel'
'Villinger, Alexander'
'Voss, Karsten'

_publ_section_title
;
 Stable sulfate and nitrate borane-adduct anions
;
_journal_issue 1
_journal_name_full 'RSC Advances'
_journal_page_first 128
_journal_paper_doi 10.1039/c1ra00186h
_journal_volume 1
_journal_year 2011
_chemical_formula_moiety 'C26 H20 B F15 K N O5'
_chemical_formula_sum 'C26 H20 B F15 K N O5'
_chemical_formula_weight 761.34
_space_group_IT_number 14
_space_group_name_Hall '-P 2yn'
_space_group_name_H-M_alt 'P 1 21/n 1'
_symmetry_cell_setting monoclinic
_symmetry_Int_Tables_number 14
_symmetry_space_group_name_Hall '-P 2yn'
_symmetry_space_group_name_H-M 'P 1 21/n 1'
_atom_sites_solution_hydrogens geom
_atom_sites_solution_primary direct
_atom_sites_solution_secondary difmap
_audit_creation_method SHELXL-97
_cell_angle_alpha 90.00
_cell_angle_beta 90.394(2)
_cell_angle_gamma 90.00
_cell_formula_units_Z 4
_cell_length_a 13.0444(5)
_cell_length_b 14.1638(6)
_cell_length_c 16.8260(7)
_cell_measurement_reflns_used 9828
_cell_measurement_temperature 173(2)
_cell_measurement_theta_max 63.186
_cell_measurement_theta_min 5.632
_cell_volume 3108.7(2)
_computing_cell_refinement 'Bruker Apex v2.0-2'
_computing_data_collection 'Bruker Apex v2.0-2'
_computing_data_reduction 'Bruker SAINT'
_computing_molecular_graphics 'ORTEP-3 (Farrugia, 1997)'
_computing_publication_material SHELXL-97
_computing_structure_refinement 'SHELXL-97 (Sheldrick, 1997)'
_computing_structure_solution 'SHELXS-97 (Sheldrick, 1997)'
_diffrn_ambient_temperature 173(2)
_diffrn_measured_fraction_theta_full 0.998
_diffrn_measured_fraction_theta_max 0.998
_diffrn_measurement_device_type 'Bruker Apex Kappa II-CCD-diffractometer'
_diffrn_measurement_method 'phi and psi scans'
_diffrn_radiation_monochromator graphite
_diffrn_radiation_source 'fine-focus sealed tube'
_diffrn_radiation_type MoK\a
_diffrn_radiation_wavelength 0.71073
_diffrn_reflns_av_R_equivalents 0.0240
_diffrn_reflns_av_sigmaI/netI 0.0174
_diffrn_reflns_limit_h_max 18
_diffrn_reflns_limit_h_min -19
_diffrn_reflns_limit_k_max 21
_diffrn_reflns_limit_k_min -21
_diffrn_reflns_limit_l_max 25
_diffrn_reflns_limit_l_min -25
_diffrn_reflns_number 77557
_diffrn_reflns_theta_full 32.00
_diffrn_reflns_theta_max 32.00
_diffrn_reflns_theta_min 2.42
_exptl_absorpt_coefficient_mu 0.299
_exptl_absorpt_correction_T_max 0.8772
_exptl_absorpt_correction_T_min 0.8114
_exptl_absorpt_correction_type multi-scan
_exptl_absorpt_process_details '(SADABS; Sheldrick, 2004)'
_exptl_crystal_colour colourless
_exptl_crystal_density_diffrn 1.627
_exptl_crystal_density_method 'not measured'
_exptl_crystal_description block
_exptl_crystal_F_000 1528
_exptl_crystal_size_max 0.73
_exptl_crystal_size_mid 0.60
_exptl_crystal_size_min 0.45
_refine_diff_density_max 0.582
_refine_diff_density_min -0.425
_refine_diff_density_rms 0.051
_refine_ls_extinction_method none
_refine_ls_goodness_of_fit_ref 1.080
_refine_ls_hydrogen_treatment constr
_refine_ls_matrix_type full
_refine_ls_number_parameters 504
_refine_ls_number_reflns 10777
_refine_ls_number_restraints 0
_refine_ls_restrained_S_all 1.080
_refine_ls_R_factor_all 0.0672
_refine_ls_R_factor_gt 0.0416
_refine_ls_shift/su_max 0.001
_refine_ls_shift/su_mean 0.000
_refine_ls_structure_factor_coef Fsqd
_refine_ls_weighting_details 'calc w=1/[\s^2^(Fo^2^)+(0.0594P)^2^+0.7188P] where P=(Fo^2^+2Fc^2^)/3'
_refine_ls_weighting_scheme calc
_refine_ls_wR_factor_gt 0.1143
_refine_ls_wR_factor_ref 0.1267
_reflns_number_gt 7691
_reflns_number_total 10777
_reflns_threshold_expression >2\s(I)
_cod_data_source_file c1ra00186h.txt
_cod_data_source_block kv86
_cod_original_sg_symbol_H-M 'P 21/n'
_cod_database_code 7238406

loop_
_symmetry_equiv_pos_as_xyz
'x, y, z'
'-x+1/2, y+1/2, -z+1/2'
'-x, -y, -z'
'x-1/2, -y-1/2, z-1/2'

loop_
_atom_site_label
_atom_site_type_symbol
_atom_site_fract_x
_atom_site_fract_y
_atom_site_fract_z
_atom_site_U_iso_or_equiv
_atom_site_adp_type
_atom_site_occupancy
_atom_site_symmetry_multiplicity
_atom_site_calc_flag
_atom_site_refinement_flags
_atom_site_disorder_assembly
_atom_site_disorder_group
N1 N 1.07862(11) 0.47209(8) 0.86679(7) 0.0410(3) Uani 1 1 d . A .
O1 O 1.05898(7) 0.38374(6) 0.84269(5) 0.03412(19) Uani 1 1 d . A .
O2 O 1.14503(10) 0.51852(7) 0.83616(6) 0.0478(3) Uani 1 1 d . . .
O3 O 1.02407(12) 0.49781(9) 0.92194(7) 0.0618(4) Uani 1 1 d . . .
B1 B 1.11935(10) 0.34526(9) 0.77003(8) 0.0279(2) Uani 1 1 d . . .
C1 C 1.09912(9) 0.42077(8) 0.69844(7) 0.0288(2) Uani 1 1 d . . .
C2 C 1.17202(10) 0.47938(9) 0.66464(7) 0.0325(2) Uani 1 1 d . . .
C3 C 1.14885(12) 0.54779(9) 0.60837(8) 0.0393(3) Uani 1 1 d . . .
C4 C 1.04943(13) 0.56051(9) 0.58382(8) 0.0419(3) Uani 1 1 d . . .
C5 C 0.97365(12) 0.50517(10) 0.61605(9) 0.0401(3) Uani 1 1 d . . .
C6 C 0.99959(10) 0.43774(9) 0.67211(8) 0.0341(2) Uani 1 1 d . . .
C7 C 1.06764(9) 0.24093(8) 0.75630(7) 0.0285(2) Uani 1 1 d . . .
C8 C 1.04309(10) 0.20193(9) 0.68282(8) 0.0334(2) Uani 1 1 d . . .
C9 C 1.01150(11) 0.10899(10) 0.67290(9) 0.0402(3) Uani 1 1 d . . .
C10 C 1.00260(11) 0.05141(9) 0.73780(10) 0.0436(3) Uani 1 1 d . . .
C11 C 1.02650(11) 0.08591(9) 0.81217(9) 0.0406(3) Uani 1 1 d . . .
C12 C 1.05808(10) 0.17855(9) 0.81941(8) 0.0326(2) Uani 1 1 d . . .
C13 C 1.23900(9) 0.32418(8) 0.79268(7) 0.0300(2) Uani 1 1 d . . .
C14 C 1.30110(10) 0.28237(9) 0.73577(8) 0.0328(2) Uani 1 1 d . . .
C15 C 1.40185(10) 0.25722(10) 0.74852(9) 0.0396(3) Uani 1 1 d . . .
C16 C 1.44564(11) 0.27276(11) 0.82200(10) 0.0450(3) Uani 1 1 d . . .
C17 C 1.38818(12) 0.31243(11) 0.88081(10) 0.0450(3) Uani 1 1 d . . .
C18 C 1.28683(11) 0.33638(10) 0.86581(8) 0.0370(3) Uani 1 1 d . . .
F1 F 1.27085(6) 0.47450(6) 0.68695(5) 0.04322(19) Uani 1 1 d . . .
F2 F 1.22335(8) 0.60262(7) 0.57874(6) 0.0556(2) Uani 1 1 d . . .
F3 F 1.02608(9) 0.62582(7) 0.52904(6) 0.0584(3) Uani 1 1 d . . .
F4 F 0.87612(8) 0.51584(7) 0.59229(7) 0.0587(3) Uani 1 1 d . . .
F5 F 0.92149(6) 0.38653(6) 0.70199(6) 0.0449(2) Uani 1 1 d . . .
F6 F 1.04972(7) 0.25314(6) 0.61570(5) 0.0441(2) Uani 1 1 d . . .
F7 F 0.99004(8) 0.07545(7) 0.60015(6) 0.0571(3) Uani 1 1 d . . .
F8 F 0.97090(9) -0.03821(6) 0.72901(8) 0.0642(3) Uani 1 1 d . . .
F9 F 1.02073(9) 0.02964(6) 0.87601(6) 0.0581(3) Uani 1 1 d . . .
F10 F 1.08374(7) 0.20682(6) 0.89399(5) 0.04109(19) Uani 1 1 d . A .
F11 F 1.26238(6) 0.26618(6) 0.66267(5) 0.04040(18) Uani 1 1 d . . .
F12 F 1.45773(7) 0.21897(8) 0.68963(6) 0.0559(3) Uani 1 1 d . . .
F13 F 1.54414(7) 0.24971(8) 0.83498(8) 0.0657(3) Uani 1 1 d . . .
F14 F 1.42910(9) 0.32817(8) 0.95298(7) 0.0661(3) Uani 1 1 d . . .
F15 F 1.23487(8) 0.37220(7) 0.92829(5) 0.0501(2) Uani 1 1 d . A .
K1 K 1.00669(3) 0.32602(2) 1.013413(19) 0.04175(8) Uani 1 1 d . . .
C19 C 0.8503(2) 0.11615(14) 1.00541(14) 0.0786(7) Uani 1 1 d . A .
H19A H 0.9146 0.1131 0.9758 0.118 Uiso 1 1 calc R . .
H19B H 0.8195 0.0531 1.0079 0.118 Uiso 1 1 calc R . .
H19C H 0.8641 0.1389 1.0594 0.118 Uiso 1 1 calc R . .
O5A O 1.1694(4) 0.3028(4) 1.1048(4) 0.0430(7) Uani 0.832(10) 1 d P A 1
C23A C 1.2088(6) 0.4102(5) 1.2138(4) 0.120(3) Uani 0.832(10) 1 d P A 1
H23A H 1.2366 0.4730 1.2253 0.180 Uiso 0.832(10) 1 calc PR A 1
H23B H 1.2458 0.3629 1.2453 0.180 Uiso 0.832(10) 1 calc PR A 1
H23C H 1.1359 0.4086 1.2274 0.180 Uiso 0.832(10) 1 calc PR A 1
C24A C 1.2213(2) 0.38858(19) 1.1260(2) 0.0620(9) Uani 0.832(10) 1 d P A 1
H24A H 1.1931 0.4414 1.0942 0.074 Uiso 0.832(10) 1 calc PR A 1
H24B H 1.2951 0.3826 1.1137 0.074 Uiso 0.832(10) 1 calc PR A 1
O5B O 1.171(3) 0.310(2) 1.1221(18) 0.061(7) Uani 0.168(10) 1 d P A 2
C23B C 1.2265(14) 0.4252(17) 1.2056(15) 0.058(5) Uani 0.168(10) 1 d P A 2
H23D H 1.2960 0.4514 1.2047 0.086 Uiso 0.168(10) 1 calc PR A 2
H23E H 1.2025 0.4221 1.2606 0.086 Uiso 0.168(10) 1 calc PR A 2
H23F H 1.1805 0.4657 1.1744 0.086 Uiso 0.168(10) 1 calc PR A 2
C24B C 1.2270(16) 0.350(3) 1.1783(18) 0.136(13) Uani 0.168(10) 1 d P A 2
H24C H 1.2189 0.3073 1.2247 0.163 Uiso 0.168(10) 1 calc PR A 2
H24D H 1.2986 0.3407 1.1606 0.163 Uiso 0.168(10) 1 calc PR A 2
C25 C 1.22394(19) 0.21993(18) 1.1224(2) 0.0896(8) Uani 1 1 d . . .
H25A H 1.2429 0.2193 1.1795 0.107 Uiso 1 1 calc R A 1
H25B H 1.2879 0.2183 1.0911 0.107 Uiso 1 1 calc R A 1
C26 C 1.1621(2) 0.13686(15) 1.10390(17) 0.0793(7) Uani 1 1 d . A .
H26A H 1.0961 0.1414 1.1311 0.119 Uiso 1 1 calc R . .
H26B H 1.1982 0.0800 1.1218 0.119 Uiso 1 1 calc R . .
H26C H 1.1504 0.1334 1.0464 0.119 Uiso 1 1 calc R . .
C20 C 0.7791(2) 0.18122(17) 0.96507(15) 0.0817(7) Uani 1 1 d . . .
H20A H 0.7579 0.1550 0.9129 0.098 Uiso 1 1 calc R A 1
H20B H 0.7171 0.1907 0.9977 0.098 Uiso 1 1 calc R A 1
O4A O 0.8321(2) 0.26982(17) 0.9543(2) 0.0620(8) Uani 0.800(10) 1 d P A 1
C21A C 0.7717(3) 0.3404(3) 0.9156(3) 0.0836(15) Uani 0.800(10) 1 d P A 1
H21A H 0.7344 0.3115 0.8703 0.100 Uiso 0.800(10) 1 calc PR A 1
H21B H 0.8175 0.3898 0.8942 0.100 Uiso 0.800(10) 1 calc PR A 1
C22A C 0.6964(4) 0.3849(4) 0.9703(4) 0.105(2) Uani 0.800(10) 1 d P A 1
H22A H 0.6486 0.3368 0.9895 0.157 Uiso 0.800(10) 1 calc PR A 1
H22B H 0.6583 0.4341 0.9418 0.157 Uiso 0.800(10) 1 calc PR A 1
H22C H 0.7329 0.4130 1.0156 0.157 Uiso 0.800(10) 1 calc PR A 1
C21B C 0.7206(16) 0.3320(18) 0.9581(10) 0.099(7) Uani 0.200(10) 1 d P A 2
H21C H 0.7184 0.3362 0.8993 0.118 Uiso 0.200(10) 1 calc PR A 2
H21D H 0.6539 0.3070 0.9764 0.118 Uiso 0.200(10) 1 calc PR A 2
O4B O 0.8056(11) 0.2665(10) 0.9836(7) 0.076(3) Uani 0.200(10) 1 d P A 2
C22B C 0.7368(14) 0.4199(17) 0.9898(15) 0.131(10) Uani 0.200(10) 1 d P A 2
H22D H 0.7383 0.4156 1.0479 0.196 Uiso 0.200(10) 1 calc PR A 2
H22E H 0.6812 0.4623 0.9731 0.196 Uiso 0.200(10) 1 calc PR A 2
H22F H 0.8024 0.4448 0.9710 0.196 Uiso 0.200(10) 1 calc PR A 2

loop_
_atom_site_aniso_label
_atom_site_aniso_U_11
_atom_site_aniso_U_22
_atom_site_aniso_U_33
_atom_site_aniso_U_23
_atom_site_aniso_U_13
_atom_site_aniso_U_12
N1 0.0631(8) 0.0283(5) 0.0316(5) -0.0034(4) 0.0029(5) 0.0063(5)
O1 0.0432(5) 0.0264(4) 0.0329(4) -0.0040(3) 0.0070(4) 0.0007(3)
O2 0.0713(7) 0.0317(5) 0.0404(5) -0.0034(4) 0.0008(5) -0.0110(5)
O3 0.0980(10) 0.0434(6) 0.0444(6) -0.0097(5) 0.0242(6) 0.0119(6)
B1 0.0304(6) 0.0260(6) 0.0274(5) -0.0018(4) 0.0019(5) -0.0007(5)
C1 0.0325(5) 0.0257(5) 0.0282(5) -0.0025(4) -0.0003(4) -0.0004(4)
C2 0.0361(6) 0.0287(5) 0.0329(5) -0.0013(4) 0.0011(5) -0.0017(5)
C3 0.0551(8) 0.0274(6) 0.0354(6) 0.0004(5) 0.0056(6) -0.0026(5)
C4 0.0675(9) 0.0258(6) 0.0323(6) -0.0006(5) -0.0084(6) 0.0054(6)
C5 0.0456(7) 0.0333(6) 0.0411(7) -0.0050(5) -0.0133(6) 0.0092(5)
C6 0.0343(6) 0.0291(6) 0.0389(6) -0.0028(5) -0.0031(5) 0.0002(5)
C7 0.0259(5) 0.0253(5) 0.0344(5) -0.0014(4) 0.0013(4) 0.0015(4)
C8 0.0330(6) 0.0301(6) 0.0371(6) -0.0038(5) -0.0023(5) 0.0009(5)
C9 0.0371(6) 0.0322(6) 0.0512(8) -0.0131(5) -0.0024(6) 0.0014(5)
C10 0.0400(7) 0.0234(6) 0.0675(9) -0.0093(6) 0.0104(6) -0.0020(5)
C11 0.0415(7) 0.0271(6) 0.0534(8) 0.0021(5) 0.0164(6) 0.0030(5)
C12 0.0329(6) 0.0280(5) 0.0369(6) -0.0013(4) 0.0074(5) 0.0028(4)
C13 0.0313(5) 0.0274(5) 0.0312(5) 0.0013(4) -0.0025(4) -0.0034(4)
C14 0.0311(6) 0.0315(6) 0.0358(6) 0.0027(5) 0.0000(5) -0.0023(5)
C15 0.0312(6) 0.0343(6) 0.0533(8) 0.0068(6) 0.0040(5) -0.0008(5)
C16 0.0312(6) 0.0384(7) 0.0654(9) 0.0140(7) -0.0107(6) -0.0041(5)
C17 0.0484(8) 0.0373(7) 0.0490(8) 0.0065(6) -0.0209(6) -0.0076(6)
C18 0.0451(7) 0.0316(6) 0.0343(6) 0.0000(5) -0.0066(5) -0.0027(5)
F1 0.0332(4) 0.0409(4) 0.0555(5) 0.0078(4) 0.0019(3) -0.0075(3)
F2 0.0703(6) 0.0386(5) 0.0581(5) 0.0129(4) 0.0143(5) -0.0090(4)
F3 0.0962(8) 0.0353(5) 0.0435(5) 0.0081(4) -0.0158(5) 0.0089(5)
F4 0.0532(6) 0.0516(5) 0.0708(6) 0.0012(5) -0.0267(5) 0.0122(4)
F5 0.0304(4) 0.0408(4) 0.0634(5) 0.0036(4) -0.0033(4) -0.0015(3)
F6 0.0616(5) 0.0374(4) 0.0333(4) -0.0035(3) -0.0091(4) -0.0007(4)
F7 0.0675(6) 0.0441(5) 0.0595(6) -0.0215(4) -0.0120(5) -0.0041(4)
F8 0.0746(7) 0.0263(4) 0.0918(8) -0.0139(5) 0.0184(6) -0.0102(4)
F9 0.0795(7) 0.0312(4) 0.0640(6) 0.0098(4) 0.0277(5) 0.0022(4)
F10 0.0551(5) 0.0345(4) 0.0337(4) 0.0029(3) 0.0061(3) 0.0037(3)
F11 0.0395(4) 0.0492(5) 0.0326(4) -0.0047(3) 0.0025(3) 0.0026(3)
F12 0.0361(4) 0.0605(6) 0.0712(6) 0.0038(5) 0.0156(4) 0.0083(4)
F13 0.0328(4) 0.0662(7) 0.0980(8) 0.0161(6) -0.0182(5) -0.0001(4)
F14 0.0730(7) 0.0639(7) 0.0610(6) 0.0005(5) -0.0399(6) -0.0033(5)
F15 0.0663(6) 0.0524(5) 0.0314(4) -0.0076(4) -0.0097(4) 0.0057(4)
K1 0.04726(17) 0.03587(15) 0.04203(15) -0.00515(11) -0.00678(12) 0.00244(12)
C19 0.1151(19) 0.0436(10) 0.0778(13) -0.0098(9) 0.0461(13) -0.0127(11)
O5A 0.0366(12) 0.0437(11) 0.049(2) 0.0031(12) -0.0023(13) -0.0020(8)
C23A 0.163(6) 0.099(3) 0.099(4) -0.044(3) 0.023(3) -0.058(4)
C24A 0.0499(12) 0.0609(15) 0.075(2) 0.0018(12) -0.0063(11) -0.0162(10)
O5B 0.051(7) 0.080(11) 0.052(12) -0.002(7) -0.021(7) 0.005(6)
C23B 0.043(6) 0.069(11) 0.060(8) 0.013(8) 0.007(6) 0.012(7)
C24B 0.072(11) 0.23(4) 0.102(19) -0.06(2) -0.028(11) 0.040(16)
C25 0.0661(13) 0.0687(14) 0.134(2) 0.0103(14) -0.0214(14) 0.0225(11)
C26 0.0922(16) 0.0498(11) 0.0962(17) 0.0009(11) 0.0197(13) 0.0150(11)
C20 0.1013(18) 0.0688(14) 0.0750(14) 0.0007(11) -0.0062(13) -0.0451(13)
O4A 0.0563(13) 0.0566(11) 0.0729(18) 0.0195(11) -0.0183(11) -0.0244(9)
C21A 0.0543(16) 0.089(2) 0.107(3) 0.047(2) -0.0258(18) -0.0222(15)
C22A 0.059(2) 0.086(3) 0.170(5) 0.044(3) -0.023(3) -0.009(2)
C21B 0.078(11) 0.150(19) 0.067(9) 0.037(11) -0.035(8) -0.014(12)
O4B 0.084(7) 0.100(7) 0.043(5) 0.017(4) -0.006(4) -0.047(5)
C22B 0.072(10) 0.122(16) 0.20(2) 0.025(15) -0.083(12) -0.026(10)

loop_
_atom_type_symbol
_atom_type_description
_atom_type_scat_dispersion_real
_atom_type_scat_dispersion_imag
_atom_type_scat_source
C C 0.0033 0.0016 'International Tables Vol C Tables 4.2.6.8 and 6.1.1.4'
H H 0.0000 0.0000 'International Tables Vol C Tables 4.2.6.8 and 6.1.1.4'
B B 0.0013 0.0007 'International Tables Vol C Tables 4.2.6.8 and 6.1.1.4'
N N 0.0061 0.0033 'International Tables Vol C Tables 4.2.6.8 and 6.1.1.4'
O O 0.0106 0.0060 'International Tables Vol C Tables 4.2.6.8 and 6.1.1.4'
F F 0.0171 0.0103 'International Tables Vol C Tables 4.2.6.8 and 6.1.1.4'
K K 0.2009 0.2494 'International Tables Vol C Tables 4.2.6.8 and 6.1.1.4'

loop_
_geom_angle_atom_site_label_1
_geom_angle_atom_site_label_2
_geom_angle_atom_site_label_3
_geom_angle
_geom_angle_site_symmetry_1
_geom_angle_site_symmetry_3
O2 N1 O3 125.63(13) . .
O2 N1 O1 121.09(11) . .
O3 N1 O1 113.27(12) . .
O2 N1 K1 148.75(10) . .
O3 N1 K1 57.42(8) . .
O1 N1 K1 65.99(6) . .
N1 O1 B1 117.90(9) . .
N1 O1 K1 90.51(6) . .
B1 O1 K1 139.35(7) . .
N1 O3 K1 130.85(10) . 3_767
N1 O3 K1 101.58(9) . .
K1 O3 K1 122.74(4) 3_767 .
O1 B1 C1 105.68(9) . .
O1 B1 C13 111.63(10) . .
C1 B1 C13 116.24(10) . .
O1 B1 C7 102.49(9) . .
C1 B1 C7 115.00(10) . .
C13 B1 C7 105.07(9) . .
C2 C1 C6 114.02(11) . .
C2 C1 B1 125.98(11) . .
C6 C1 B1 119.66(11) . .
F1 C2 C3 115.56(11) . .
F1 C2 C1 120.95(11) . .
C3 C2 C1 123.46(13) . .
F2 C3 C4 119.87(12) . .
F2 C3 C2 120.18(14) . .
C4 C3 C2 119.94(13) . .
F3 C4 C3 120.57(14) . .
F3 C4 C5 120.27(14) . .
C3 C4 C5 119.17(12) . .
F4 C5 C4 120.10(13) . .
F4 C5 C6 120.60(14) . .
C4 C5 C6 119.29(13) . .
F5 C6 C5 116.31(12) . .
F5 C6 C1 119.59(11) . .
C5 C6 C1 124.10(13) . .
C12 C7 C8 113.99(11) . .
C12 C7 B1 120.32(11) . .
C8 C7 B1 125.13(11) . .
F6 C8 C9 115.51(12) . .
F6 C8 C7 121.13(11) . .
C9 C8 C7 123.36(13) . .
F7 C9 C10 119.93(13) . .
F7 C9 C8 120.36(14) . .
C10 C9 C8 119.71(13) . .
F8 C10 C9 120.22(14) . .
F8 C10 C11 120.20(14) . .
C9 C10 C11 119.58(12) . .
F9 C11 C10 120.24(13) . .
F9 C11 C12 120.86(14) . .
C10 C11 C12 118.88(13) . .
F10 C12 C11 115.70(12) . .
F10 C12 C7 119.80(11) . .
C11 C12 C7 124.47(13) . .
C18 C13 C14 113.79(12) . .
C18 C13 B1 127.47(11) . .
C14 C13 B1 118.53(10) . .
F11 C14 C15 116.74(12) . .
F11 C14 C13 119.02(11) . .
C15 C14 C13 124.23(13) . .
F12 C15 C16 120.10(13) . .
F12 C15 C14 120.66(13) . .
C16 C15 C14 119.24(14) . .
F13 C16 C17 120.76(15) . .
F13 C16 C15 119.89(15) . .
C17 C16 C15 119.35(13) . .
F14 C17 C16 120.46(14) . .
F14 C17 C18 119.81(15) . .
C16 C17 C18 119.73(13) . .
F15 C18 C17 115.61(12) . .
F15 C18 C13 120.76(12) . .
C17 C18 C13 123.62(13) . .
C12 F10 K1 138.59(7) . .
C15 F12 K1 154.26(9) . 4_665
C18 F15 K1 134.80(8) . .
O4A K1 O5A 152.17(11) . .
O4A K1 O3 107.38(8) . 3_767
O5A K1 O3 90.10(13) . 3_767
O4A K1 O4B 12.2(2) . .
O5A K1 O4B 144.9(3) . .
O3 K1 O4B 101.8(3) 3_767 .
O4A K1 F10 81.93(9) . .
O5A K1 F10 92.95(13) . .
O3 K1 F10 151.57(3) 3_767 .
O4B K1 F10 91.7(3) . .
O4A K1 O5B 152.0(7) . .
O5A K1 O5B 5.1(8) . .
O3 K1 O5B 86.1(7) 3_767 .
O4B K1 O5B 143.2(7) . .
F10 K1 O5B 98.0(7) . .
O4A K1 O3 97.21(7) . .
O5A K1 O3 110.53(10) . .
O3 K1 O3 57.26(4) 3_767 .
O4B K1 O3 103.6(3) . .
F10 K1 O3 95.46(3) . .
O5B K1 O3 110.6(6) . .
O4A K1 O1 85.60(9) . .
O5A K1 O1 113.37(11) . .
O3 K1 O1 99.35(3) 3_767 .
O4B K1 O1 97.3(2) . .
F10 K1 O1 53.75(2) . .
O5B K1 O1 117.1(7) . .
O3 K1 O1 42.09(3) . .
O4A K1 F12 96.73(10) . 4_566
O5A K1 F12 65.58(12) . 4_566
O3 K1 F12 77.12(3) 3_767 4_566
O4B K1 F12 84.9(2) . 4_566
F10 K1 F12 129.46(3) . 4_566
O5B K1 F12 61.6(7) . 4_566
O3 K1 F12 134.38(3) . 4_566
O1 K1 F12 176.21(3) . 4_566
O4A K1 N1 98.96(8) . .
O5A K1 N1 106.14(10) . .
O3 K1 N1 76.94(3) 3_767 .
O4B K1 N1 108.7(2) . .
F10 K1 N1 75.06(3) . .
O5B K1 N1 108.2(6) . .
O3 K1 N1 21.00(3) . .
O1 K1 N1 23.51(3) . .
F12 K1 N1 152.71(3) 4_566 .
O4A K1 F15 131.96(10) . .
O5A K1 F15 64.06(11) . .
O3 K1 F15 97.09(4) 3_767 .
O4B K1 F15 144.2(3) . .
F10 K1 F15 59.55(2) . .
O5B K1 F15 67.7(7) . .
O3 K1 F15 62.49(3) . .
O1 K1 F15 49.37(2) . .
F12 K1 F15 129.26(2) 4_566 .
N1 K1 F15 46.95(3) . .
O4A K1 C21A 21.65(8) . .
O5A K1 C21A 171.38(13) . .
O3 K1 C21A 90.19(8) 3_767 .
O4B K1 C21A 27.1(2) . .
F10 K1 C21A 90.88(9) . .
O5B K1 C21A 167.7(7) . .
O3 K1 C21A 76.74(6) . .
O1 K1 C21A 75.07(8) . .
F12 K1 C21A 106.12(8) 4_566 .
N1 K1 C21A 82.31(7) . .
F15 K1 C21A 124.43(8) . .
C20 C19 H19A 109.5 . .
C20 C19 H19B 109.5 . .
H19A C19 H19B 109.5 . .
C20 C19 H19C 109.5 . .
H19A C19 H19C 109.5 . .
H19B C19 H19C 109.5 . .
C25 O5A C24A 114.8(4) . .
C25 O5A K1 129.3(3) . .
C24A O5A K1 114.6(3) . .
O5A C24A C23A 111.0(4) . .
O5A C24A K1 43.4(2) . .
C23A C24A K1 119.3(3) . .
O5A C24A H24A 109.4 . .
C23A C24A H24A 109.4 . .
K1 C24A H24A 66.6 . .
O5A C24A H24B 109.4 . .
C23A C24A H24B 109.4 . .
K1 C24A H24B 130.0 . .
H24A C24A H24B 108.0 . .
C24B O5B C25 97(3) . .
C24B O5B K1 148(3) . .
C25 O5B K1 115.7(16) . .
C24B C23B H23D 109.5 . .
C24B C23B H23E 109.5 . .
H23D C23B H23E 109.5 . .
C24B C23B H23F 109.5 . .
H23D C23B H23F 109.5 . .
H23E C23B H23F 109.5 . .
C23B C24B O5B 132(3) . .
C23B C24B H24C 104.1 . .
O5B C24B H24C 104.1 . .
C23B C24B H24D 104.1 . .
O5B C24B H24D 104.1 . .
H24C C24B H24D 105.5 . .
O5A C25 O5B 12.3(14) . .
O5A C25 C26 110.5(3) . .
O5B C25 C26 116.6(13) . .
O5A C25 H25A 109.5 . .
O5B C25 H25A 97.3 . .
C26 C25 H25A 109.5 . .
O5A C25 H25B 109.5 . .
O5B C25 H25B 114.8 . .
C26 C25 H25B 109.5 . .
H25A C25 H25B 108.1 . .
C25 C26 H26A 109.5 . .
C25 C26 H26B 109.5 . .
H26A C26 H26B 109.5 . .
C25 C26 H26C 109.5 . .
H26A C26 H26C 109.5 . .
H26B C26 H26C 109.5 . .
O4B C20 O4A 24.8(5) . .
O4B C20 C19 107.9(6) . .
O4A C20 C19 107.6(2) . .
O4B C20 H20A 129.5 . .
O4A C20 H20A 110.2 . .
C19 C20 H20A 110.2 . .
O4B C20 H20B 87.6 . .
O4A C20 H20B 110.2 . .
C19 C20 H20B 110.2 . .
H20A C20 H20B 108.5 . .
C21A O4A C20 113.8(2) . .
C21A O4A K1 116.02(17) . .
C20 O4A K1 129.44(18) . .
O4A C21A C22A 112.3(3) . .
O4A C21A K1 42.33(12) . .
C22A C21A K1 108.4(3) . .
O4A C21A H21A 109.1 . .
C22A C21A H21A 109.1 . .
K1 C21A H21A 140.1 . .
O4A C21A H21B 109.1 . .
C22A C21A H21B 109.1 . .
K1 C21A H21B 71.4 . .
H21A C21A H21B 107.9 . .
C22B C21B O4B 109.7(13) . .
C22B C21B H21C 109.7 . .
O4B C21B H21C 109.7 . .
C22B C21B H21D 109.7 . .
O4B C21B H21D 109.7 . .
H21C C21B H21D 108.2 . .
C20 O4B C21B 108.1(11) . .
C20 O4B K1 125.0(9) . .
C21B O4B K1 123.6(10) . .
C21B C22B H22D 109.5 . .
C21B C22B H22E 109.5 . .
H22D C22B H22E 109.5 . .
C21B C22B H22F 109.5 . .
H22D C22B H22F 109.5 . .
H22E C22B H22F 109.5 . .

loop_
_geom_bond_atom_site_label_1
_geom_bond_atom_site_label_2
_geom_bond_distance
_geom_bond_site_symmetry_2
N1 O2 1.2060(17) .
N1 O3 1.2285(16) .
N1 O1 1.3396(14) .
N1 K1 3.3585(12) .
O1 B1 1.5574(15) .
O1 K1 3.0679(9) .
O3 K1 2.7524(12) 3_767
O3 K1 2.8889(13) .
B1 C1 1.6309(18) .
B1 C13 1.6317(18) .
B1 C7 1.6401(18) .
C1 C2 1.3873(17) .
C1 C6 1.3899(18) .
C2 F1 1.3421(15) .
C2 C3 1.3866(19) .
C3 F2 1.3426(16) .
C3 C4 1.370(2) .
C4 F3 1.3395(16) .
C4 C5 1.376(2) .
C5 F4 1.3395(17) .
C5 C6 1.3827(19) .
C6 F5 1.3505(15) .
C7 C12 1.3876(17) .
C7 C8 1.3895(17) .
C8 F6 1.3455(16) .
C8 C9 1.3891(19) .
C9 F7 1.3408(17) .
C9 C10 1.368(2) .
C10 F8 1.3429(16) .
C10 C11 1.377(2) .
C11 F9 1.3401(17) .
C11 C12 1.3804(19) .
C12 F10 1.3569(16) .
C13 C18 1.3866(17) .
C13 C14 1.3909(17) .
C14 F11 1.3462(15) .
C14 C15 1.3771(18) .
C15 F12 1.3479(17) .
C15 C16 1.376(2) .
C16 F13 1.3422(17) .
C16 C17 1.366(2) .
C17 F14 1.3417(17) .
C17 C18 1.386(2) .
C18 F15 1.3534(16) .
F10 K1 2.8154(9) .
F12 K1 3.1035(11) 4_665
F15 K1 3.3760(11) .
K1 O4A 2.604(2) .
K1 O5A 2.634(6) .
K1 O3 2.7524(12) 3_767
K1 O4B 2.797(13) .
K1 O5B 2.82(3) .
K1 F12 3.1035(11) 4_566
K1 C21A 3.475(3) .
C19 C20 1.471(4) .
C19 H19A 0.9800 .
C19 H19B 0.9800 .
C19 H19C 0.9800 .
O5A C25 1.402(6) .
O5A C24A 1.435(6) .
C23A C24A 1.518(8) .
C23A H23A 0.9800 .
C23A H23B 0.9800 .
C23A H23C 0.9800 .
C24A H24A 0.9900 .
C24A H24B 0.9900 .
O5B C24B 1.32(4) .
O5B C25 1.44(4) .
C23B C24B 1.16(4) .
C23B H23D 0.9800 .
C23B H23E 0.9800 .
C23B H23F 0.9800 .
C24B H24C 0.9900 .
C24B H24D 0.9900 .
C25 C26 1.459(4) .
C25 H25A 0.9900 .
C25 H25B 0.9900 .
C26 H26A 0.9800 .
C26 H26B 0.9800 .
C26 H26C 0.9800 .
C20 O4B 1.294(13) .
C20 O4A 1.444(3) .
C20 H20A 0.9900 .
C20 H20B 0.9900 .
O4A C21A 1.427(4) .
C21A C22A 1.489(8) .
C21A H21A 0.9900 .
C21A H21B 0.9900 .
C22A H22A 0.9800 .
C22A H22B 0.9800 .
C22A H22C 0.9800 .
C21B C22B 1.37(4) .
C21B O4B 1.51(3) .
C21B H21C 0.9900 .
C21B H21D 0.9900 .
C22B H22D 0.9800 .
C22B H22E 0.9800 .
C22B H22F 0.9800 .

loop_
_geom_torsion_atom_site_label_1
_geom_torsion_atom_site_label_2
_geom_torsion_atom_site_label_3
_geom_torsion_atom_site_label_4
_geom_torsion
_geom_torsion_site_symmetry_1
_geom_torsion_site_symmetry_4
O2 N1 O1 B1 -4.17(19) . .
O3 N1 O1 B1 176.75(12) . .
K1 N1 O1 B1 -149.68(10) . .
O2 N1 O1 K1 145.51(13) . .
O3 N1 O1 K1 -33.58(12) . .
O2 N1 O3 K1 12.9(2) . 3_767
O1 N1 O3 K1 -168.09(10) . 3_767
K1 N1 O3 K1 155.08(17) . 3_767
O2 N1 O3 K1 -142.21(13) . .
O1 N1 O3 K1 36.83(13) . .
N1 O1 B1 C1 -55.18(13) . .
K1 O1 B1 C1 175.62(7) . .
N1 O1 B1 C13 72.07(13) . .
K1 O1 B1 C13 -57.13(14) . .
N1 O1 B1 C7 -175.96(10) . .
K1 O1 B1 C7 54.85(14) . .
O1 B1 C1 C2 113.08(12) . .
C13 B1 C1 C2 -11.34(17) . .
C7 B1 C1 C2 -134.67(12) . .
O1 B1 C1 C6 -59.85(14) . .
C13 B1 C1 C6 175.73(11) . .
C7 B1 C1 C6 52.40(14) . .
C6 C1 C2 F1 176.83(11) . .
B1 C1 C2 F1 3.55(19) . .
C6 C1 C2 C3 -1.22(18) . .
B1 C1 C2 C3 -174.49(12) . .
F1 C2 C3 F2 1.25(18) . .
C1 C2 C3 F2 179.39(12) . .
F1 C2 C3 C4 -177.73(12) . .
C1 C2 C3 C4 0.4(2) . .
F2 C3 C4 F3 1.6(2) . .
C2 C3 C4 F3 -179.47(12) . .
F2 C3 C4 C5 -178.56(12) . .
C2 C3 C4 C5 0.4(2) . .
F3 C4 C5 F4 0.5(2) . .
C3 C4 C5 F4 -179.34(13) . .
F3 C4 C5 C6 179.55(12) . .
C3 C4 C5 C6 -0.3(2) . .
F4 C5 C6 F5 -1.68(19) . .
C4 C5 C6 F5 179.31(12) . .
F4 C5 C6 C1 178.42(12) . .
C4 C5 C6 C1 -0.6(2) . .
C2 C1 C6 F5 -178.58(11) . .
B1 C1 C6 F5 -4.84(17) . .
C2 C1 C6 C5 1.32(18) . .
B1 C1 C6 C5 175.06(12) . .
O1 B1 C7 C12 -50.53(14) . .
C1 B1 C7 C12 -164.65(10) . .
C13 B1 C7 C12 66.25(13) . .
O1 B1 C7 C8 138.56(11) . .
C1 B1 C7 C8 24.45(16) . .
C13 B1 C7 C8 -104.65(13) . .
C12 C7 C8 F6 -179.20(11) . .
B1 C7 C8 F6 -7.78(19) . .
C12 C7 C8 C9 0.16(18) . .
B1 C7 C8 C9 171.57(12) . .
F6 C8 C9 F7 0.13(19) . .
C7 C8 C9 F7 -179.26(12) . .
F6 C8 C9 C10 179.93(12) . .
C7 C8 C9 C10 0.5(2) . .
F7 C9 C10 F8 -1.0(2) . .
C8 C9 C10 F8 179.17(13) . .
F7 C9 C10 C11 178.87(13) . .
C8 C9 C10 C11 -0.9(2) . .
F8 C10 C11 F9 1.7(2) . .
C9 C10 C11 F9 -178.25(13) . .
F8 C10 C11 C12 -179.48(13) . .
C9 C10 C11 C12 0.6(2) . .
F9 C11 C12 F10 1.04(18) . .
C10 C11 C12 F10 -177.81(12) . .
F9 C11 C12 C7 178.98(12) . .
C10 C11 C12 C7 0.1(2) . .
C8 C7 C12 F10 177.36(11) . .
B1 C7 C12 F10 5.50(17) . .
C8 C7 C12 C11 -0.49(18) . .
B1 C7 C12 C11 -172.36(12) . .
O1 B1 C13 C18 0.41(17) . .
C1 B1 C13 C18 121.71(13) . .
C7 B1 C13 C18 -109.93(13) . .
O1 B1 C13 C14 174.95(10) . .
C1 B1 C13 C14 -63.75(14) . .
C7 B1 C13 C14 64.60(13) . .
C18 C13 C14 F11 179.35(11) . .
B1 C13 C14 F11 4.09(17) . .
C18 C13 C14 C15 -1.80(19) . .
B1 C13 C14 C15 -177.06(12) . .
F11 C14 C15 F12 0.45(19) . .
C13 C14 C15 F12 -178.43(12) . .
F11 C14 C15 C16 179.57(12) . .
C13 C14 C15 C16 0.7(2) . .
F12 C15 C16 F13 0.0(2) . .
C14 C15 C16 F13 -179.15(13) . .
F12 C15 C16 C17 179.38(13) . .
C14 C15 C16 C17 0.3(2) . .
F13 C16 C17 F14 -0.7(2) . .
C15 C16 C17 F14 179.92(13) . .
F13 C16 C17 C18 179.45(13) . .
C15 C16 C17 C18 0.0(2) . .
F14 C17 C18 F15 -2.1(2) . .
C16 C17 C18 F15 177.78(13) . .
F14 C17 C18 C13 178.79(13) . .
C16 C17 C18 C13 -1.3(2) . .
C14 C13 C18 F15 -176.97(12) . .
B1 C13 C18 F15 -2.2(2) . .
C14 C13 C18 C17 2.11(19) . .
B1 C13 C18 C17 176.86(13) . .
C11 C12 F10 K1 -109.60(12) . .
C7 C12 F10 K1 72.36(15) . .
C16 C15 F12 K1 -159.80(14) . 4_665
C14 C15 F12 K1 19.3(3) . 4_665
C17 C18 F15 K1 -130.22(11) . .
C13 C18 F15 K1 48.93(17) . .
C12 F10 K1 O4A 33.23(13) . .
C12 F10 K1 O5A -174.26(14) . .
C12 F10 K1 O3 -78.59(14) . 3_767
C12 F10 K1 O4B 40.5(3) . .
C12 F10 K1 O5B -175.1(7) . .
C12 F10 K1 O3 -63.31(11) . .
C12 F10 K1 O1 -57.22(11) . .
C12 F10 K1 F12 125.32(11) . 4_566
C12 F10 K1 N1 -68.34(11) . .
C12 F10 K1 F15 -116.84(11) . .
C12 F10 K1 C21A 13.46(12) . .
N1 O3 K1 O4A -96.22(14) . .
K1 O3 K1 O4A 106.05(11) 3_767 .
N1 O3 K1 O5A 81.53(18) . .
K1 O3 K1 O5A -76.20(16) 3_767 .
N1 O3 K1 O3 157.73(16) . 3_767
K1 O3 K1 O3 0.0 3_767 3_767
N1 O3 K1 O4B -106.8(3) . .
K1 O3 K1 O4B 95.5(3) 3_767 .
N1 O3 K1 F10 -13.69(11) . .
K1 O3 K1 F10 -171.42(6) 3_767 .
N1 O3 K1 O5B 87.0(8) . .
K1 O3 K1 O5B -70.7(8) 3_767 .
N1 O3 K1 O1 -21.02(9) . .
K1 O3 K1 O1 -178.75(10) 3_767 .
N1 O3 K1 F12 156.98(9) . 4_566
K1 O3 K1 F12 -0.75(10) 3_767 4_566
K1 O3 K1 N1 -157.73(16) 3_767 .
N1 O3 K1 F15 37.72(10) . .
K1 O3 K1 F15 -120.01(7) 3_767 .
N1 O3 K1 C21A -103.32(14) . .
K1 O3 K1 C21A 98.95(11) 3_767 .
N1 O1 K1 O4A 124.65(10) . .
B1 O1 K1 O4A -98.58(13) . .
N1 O1 K1 O5A -76.45(15) . .
B1 O1 K1 O5A 60.32(17) . .
N1 O1 K1 O3 17.74(8) . 3_767
B1 O1 K1 O3 154.51(11) . 3_767
N1 O1 K1 O4B 121.1(3) . .
B1 O1 K1 O4B -102.2(3) . .
N1 O1 K1 F10 -152.13(8) . .
B1 O1 K1 F10 -15.37(10) . .
N1 O1 K1 O5B -72.6(8) . .
B1 O1 K1 O5B 64.2(8) . .
N1 O1 K1 O3 18.80(8) . .
B1 O1 K1 O3 155.57(13) . .
N1 O1 K1 F12 -3.3(5) . 4_566
B1 O1 K1 F12 133.5(4) . 4_566
B1 O1 K1 N1 136.77(15) . .
N1 O1 K1 F15 -73.61(8) . .
B1 O1 K1 F15 63.16(11) . .
N1 O1 K1 C21A 105.43(10) . .
B1 O1 K1 C21A -117.81(13) . .
O2 N1 K1 O4A -166.97(18) . .
O3 N1 K1 O4A 86.79(13) . .
O1 N1 K1 O4A -56.13(11) . .
O2 N1 K1 O5A 0.9(2) . .
O3 N1 K1 O5A -105.36(17) . .
O1 N1 K1 O5A 111.72(15) . .
O2 N1 K1 O3 87.14(17) . 3_767
O3 N1 K1 O3 -19.10(13) . 3_767
O1 N1 K1 O3 -162.02(8) . 3_767
O2 N1 K1 O4B -174.6(4) . .
O3 N1 K1 O4B 79.2(3) . .
O1 N1 K1 O4B -63.8(3) . .
O2 N1 K1 F10 -87.87(16) . .
O3 N1 K1 F10 165.88(11) . .
O1 N1 K1 F10 22.96(7) . .
O2 N1 K1 O5B 5.8(8) . .
O3 N1 K1 O5B -100.4(8) . .
O1 N1 K1 O5B 116.6(8) . .
O2 N1 K1 O3 106.2(2) . .
O1 N1 K1 O3 -142.92(15) . .
O2 N1 K1 O1 -110.83(19) . .
O3 N1 K1 O1 142.92(15) . .
O2 N1 K1 F12 68.69(19) . 4_566
O3 N1 K1 F12 -37.55(14) . 4_566
O1 N1 K1 F12 179.53(7) . 4_566
O2 N1 K1 F15 -25.81(15) . .
O3 N1 K1 F15 -132.05(12) . .
O1 N1 K1 F15 85.03(7) . .
O2 N1 K1 C21A 179.14(18) . .
O3 N1 K1 C21A 72.90(14) . .
O1 N1 K1 C21A -70.03(11) . .
C18 F15 K1 O4A -33.29(14) . .
C18 F15 K1 O5A 118.97(17) . .
C18 F15 K1 O3 -154.39(11) . 3_767
C18 F15 K1 O4B -32.7(5) . .
C18 F15 K1 F10 8.34(10) . .
C18 F15 K1 O5B 122.8(8) . .
C18 F15 K1 O3 -107.16(11) . .
C18 F15 K1 O1 -58.13(10) . .
C18 F15 K1 F12 126.48(11) . 4_566
C18 F15 K1 N1 -89.70(11) . .
C18 F15 K1 C21A -59.26(14) . .
O4A K1 O5A C25 35.4(7) . .
O3 K1 O5A C25 165.4(4) 3_767 .
O4B K1 O5A C25 54.4(8) . .
F10 K1 O5A C25 -42.8(4) . .
O5B K1 O5A C25 128(8) . .
O3 K1 O5A C25 -139.8(4) . .
O1 K1 O5A C25 -94.3(4) . .
F12 K1 O5A C25 89.7(4) 4_566 .
N1 K1 O5A C25 -118.1(4) . .
F15 K1 O5A C25 -96.7(4) . .
C21A K1 O5A C25 73.5(12) . .
O4A K1 O5A C24A -158.8(3) . .
O3 K1 O5A C24A -28.8(3) 3_767 .
O4B K1 O5A C24A -139.8(6) . .
F10 K1 O5A C24A 122.9(3) . .
O5B K1 O5A C24A -66(8) . .
O3 K1 O5A C24A 26.0(4) . .
O1 K1 O5A C24A 71.5(4) . .
F12 K1 O5A C24A -104.6(4) 4_566 .
N1 K1 O5A C24A 47.7(4) . .
F15 K1 O5A C24A 69.1(3) . .
C21A K1 O5A C24A -120.7(9) . .
C25 O5A C24A C23A -81.2(5) . .
K1 O5A C24A C23A 110.8(4) . .
C25 O5A C24A K1 167.9(6) . .
O4A K1 C24A O5A 66.8(6) . .
O3 K1 C24A O5A 149.4(4) 3_767 .
O4B K1 C24A O5A 74.8(9) . .
F10 K1 C24A O5A -60.0(3) . .
O5B K1 C24A O5A 13(2) . .
O3 K1 C24A O5A -155.8(3) . .
O1 K1 C24A O5A -115.7(3) . .
F12 K1 C24A O5A 67.4(3) 4_566 .
N1 K1 C24A O5A -134.8(3) . .
F15 K1 C24A O5A -99.1(3) . .
C21A K1 C24A O5A 156.7(4) . .
O4A K1 C24A C23A -23.6(6) . .
O5A K1 C24A C23A -90.4(5) . .
O3 K1 C24A C23A 59.0(4) 3_767 .
O4B K1 C24A C23A -15.6(9) . .
F10 K1 C24A C23A -150.4(4) . .
O5B K1 C24A C23A -77(2) . .
O3 K1 C24A C23A 113.9(4) . .
O1 K1 C24A C23A 153.9(4) . .
F12 K1 C24A C23A -23.0(4) 4_566 .
N1 K1 C24A C23A 134.9(4) . .
F15 K1 C24A C23A 170.6(4) . .
C21A K1 C24A C23A 66.3(5) . .
O4A K1 O5B C24B -123(4) . .
O5A K1 O5B C24B 140(11) . .
O3 K1 O5B C24B -3(4) 3_767 .
O4B K1 O5B C24B -107(4) . .
F10 K1 O5B C24B 149(4) . .
O3 K1 O5B C24B 50(5) . .
O1 K1 O5B C24B 96(5) . .
F12 K1 O5B C24B -80(4) 4_566 .
N1 K1 O5B C24B 72(5) . .
F15 K1 O5B C24B 97(5) . .
C21A K1 O5B C24B -75(6) . .
O4A K1 O5B C25 56(3) . .
O5A K1 O5B C25 -41(7) . .
O3 K1 O5B C25 176.4(18) 3_767 .
O4B K1 O5B C25 72(2) . .
F10 K1 O5B C25 -31.9(18) . .
O3 K1 O5B C25 -130.8(16) . .
O1 K1 O5B C25 -85.1(18) . .
F12 K1 O5B C25 98.9(18) 4_566 .
N1 K1 O5B C25 -108.7(17) . .
F15 K1 O5B C25 -84.3(18) . .
C21A K1 O5B C25 104(3) . .
C25 O5B C24B C23B 177(4) . .
K1 O5B C24B C23B -4(8) . .
C24A O5A C25 O5B 54(7) . .
K1 O5A C25 O5B -140(7) . .
C24A O5A C25 C26 176.0(3) . .
K1 O5A C25 C26 -18.2(5) . .
C24B O5B C25 O5A -149(8) . .
K1 O5B C25 O5A 31(6) . .
C24B O5B C25 C26 147.5(19) . .
K1 O5B C25 C26 -31.9(19) . .
O4B C20 O4A C21A -85.1(15) . .
C19 C20 O4A C21A -179.9(3) . .
O4B C20 O4A K1 84.3(16) . .
C19 C20 O4A K1 -10.5(4) . .
O5A K1 O4A C21A 165.5(4) . .
O3 K1 O4A C21A 38.9(3) 3_767 .
O4B K1 O4A C21A 103.3(16) . .
F10 K1 O4A C21A -113.5(3) . .
O5B K1 O4A C21A 154.6(15) . .
O3 K1 O4A C21A -19.0(3) . .
O1 K1 O4A C21A -59.6(3) . .
F12 K1 O4A C21A 117.4(3) 4_566 .
N1 K1 O4A C21A -40.2(3) . .
F15 K1 O4A C21A -78.2(3) . .
O5A K1 O4A C20 -3.7(6) . .
O3 K1 O4A C20 -130.3(3) 3_767 .
O4B K1 O4A C20 -65.9(15) . .
F10 K1 O4A C20 77.3(3) . .
O5B K1 O4A C20 -14.6(16) . .
O3 K1 O4A C20 171.8(3) . .
O1 K1 O4A C20 131.2(3) . .
F12 K1 O4A C20 -51.8(3) 4_566 .
N1 K1 O4A C20 150.6(3) . .
F15 K1 O4A C20 112.6(3) . .
C21A K1 O4A C20 -169.2(5) . .
C20 O4A C21A C22A 77.7(5) . .
K1 O4A C21A C22A -93.2(3) . .
C20 O4A C21A K1 170.9(4) . .
O5A K1 C21A O4A -51.3(11) . .
O3 K1 C21A O4A -143.2(3) 3_767 .
O4B K1 C21A O4A -26.9(6) . .
F10 K1 C21A O4A 65.2(3) . .
O5B K1 C21A O4A -71(3) . .
O3 K1 C21A O4A 160.6(3) . .
O1 K1 C21A O4A 117.2(3) . .
F12 K1 C21A O4A -66.6(3) 4_566 .
N1 K1 C21A O4A 140.0(3) . .
F15 K1 C21A O4A 118.1(3) . .
O4A K1 C21A C22A 103.2(4) . .
O5A K1 C21A C22A 51.9(10) . .
O3 K1 C21A C22A -40.0(3) 3_767 .
O4B K1 C21A C22A 76.3(7) . .
F10 K1 C21A C22A 168.4(3) . .
O5B K1 C21A C22A 32(3) . .
O3 K1 C21A C22A -96.2(3) . .
O1 K1 C21A C22A -139.6(3) . .
F12 K1 C21A C22A 36.6(3) 4_566 .
N1 K1 C21A C22A -116.8(3) . .
F15 K1 C21A C22A -138.7(2) . .
O4A C20 O4B C21B 99.2(16) . .
C19 C20 O4B C21B -167.5(9) . .
O4A C20 O4B K1 -60.8(15) . .
C19 C20 O4B K1 32.4(9) . .
C22B C21B O4B C20 169(2) . .
C22B C21B O4B K1 -31(2) . .
O4A K1 O4B C20 73.7(17) . .
O5A K1 O4B C20 -60.5(11) . .
O3 K1 O4B C20 -168.0(8) 3_767 .
F10 K1 O4B C20 37.2(8) . .
O5B K1 O4B C20 -68.6(16) . .
O3 K1 O4B C20 133.2(8) . .
O1 K1 O4B C20 90.8(8) . .
F12 K1 O4B C20 -92.3(8) 4_566 .
N1 K1 O4B C20 112.0(8) . .
F15 K1 O4B C20 71.7(10) . .
C21A K1 O4B C20 125.7(12) . .
O4A K1 O4B C21B -83.4(17) . .
O5A K1 O4B C21B 142.5(10) . .
O3 K1 O4B C21B 34.9(11) 3_767 .
F10 K1 O4B C21B -119.9(11) . .
O5B K1 O4B C21B 134.3(16) . .
O3 K1 O4B C21B -23.9(12) . .
O1 K1 O4B C21B -66.2(11) . .
F12 K1 O4B C21B 110.6(11) 4_566 .
N1 K1 O4B C21B -45.1(12) . .
F15 K1 O4B C21B -85.4(13) . .
C21A K1 O4B C21B -31.3(10) . .
